data_1100472
loop_
_publ_author_name
'M\"ohlen, M.'
'Harms, K.'
'Dehnicke, K.'
'Magull, J.'
'Goesmann, H.'
'Fenske, D.'

_publ_section_title
;
 Phosphanimin- und Phosphaniminato-Komplexe von Bor. Synthese und
 Kristallstrukturen von [BF~3~(Me~3~SiNPEt~3~)], [BCl~2~(NPPh~3~)]~2~,
 [BCl~2~(NPEt~3~)]~2~, [B~2~Cl~3~(NPEt~3~)~2~]^+^BCl~4~^-^ und
 [B~2~Cl~2~(NPiPr~3~)~3~]^+^BCl~4~^-^
;
_journal_coden_ASTM ZAACAB
_journal_issue 10
_journal_name_full
;
 Zeitschrift fuer Anorganische und Allgemeine Chemie
;
_journal_page_first 1692
_journal_page_last 1700
_journal_paper_doi 10.1002/zaac.19966221011
_journal_volume 622
_journal_year 1996
_chemical_formula_sum 'C38 H34 B2 Cl8 N2 P2'
_space_group_IT_number 14
_symmetry_cell_setting monoclinic
_symmetry_space_group_name_Hall '-P 2ybc'
_symmetry_space_group_name_H-M 'P 1 21/c 1'
_cell_angle_alpha 90
_cell_angle_beta 96.86(3)
_cell_angle_gamma 90
_cell_formula_units_Z 2
_cell_length_a 11.846(2)
_cell_length_b 20.864(5)
_cell_length_c 8.430(4)
_cod_original_sg_symbol_H-M 'P 21/c'
_cod_database_code 1100472

loop_
_symmetry_equiv_pos_site_id
_symmetry_equiv_pos_as_xyz
1 x,y,z
2 -x,1/2+y,1/2-z
3 -x,-y,-z
4 x,-1/2-y,-1/2+z

loop_
_atom_site_label
_atom_site_type_symbol
_atom_site_fract_x
_atom_site_fract_y
_atom_site_fract_z
P1 P -0.15639(6) 0.56952(3) 0.12823(8)
N1 N -0.0623(2) 0.52415(11) 0.0641(3)
B1 B 0.0640(3) 0.5329(2) 0.0496(4)
Cl1 Cl 0.16270(6) 0.52277(4) 0.24092(8)
Cl2 Cl 0.10235(6) 0.61257(3) -0.03369(9)
C1 C -0.2660(3) 0.52180(15) 0.2009(4)
C2 C -0.3319(3) 0.4839(2) 0.0933(4)
C3 C -0.4156(3) 0.4451(2) 0.1416(5)
C4 C -0.4340(4) 0.4446(2) 0.3017(5)
C5 C -0.3691(4) 0.4824(2) 0.4093(5)
C6 C -0.2853(3) 0.5218(2) 0.3610(4)
C7 C -0.2310(3) 0.62162(14) -0.0204(4)
C8 C -0.3300(3) 0.6515(2) 0.0153(4)
C9 C -0.3916(3) 0.6900(2) -0.0967(5)
C10 C -0.3544(3) 0.6992(2) -0.2446(5)
C11 C -0.2553(3) 0.6701(2) -0.2803(4)
C12 C -0.1926(3) 0.6317(2) -0.1678(4)
C13 C -0.0883(3) 0.61841(15) 0.2878(3)
C14 C -0.0847(3) 0.6849(2) 0.2772(4)
C15 C -0.0249(3) 0.7192(2) 0.3989(5)
C16 C 0.0313(3) 0.6884(2) 0.5305(4)
C17 C 0.0277(3) 0.6227(2) 0.5419(4)
C18 C -0.0320(3) 0.5875(2) 0.4208(4)
C19 C -0.7008(4) 0.6771(3) 0.3083(8)
Cl3 Cl -0.70619(13) 0.75946(7) 0.3350(3)
Cl4 Cl -0.56423(12) 0.64799(7) 0.2948(2)
H1 H -0.3197(3) 0.4844(2) -0.0148(4)
H2 H -0.4600(3) 0.4191(2) 0.0671(5)
H3 H -0.4910(4) 0.4184(2) 0.3357(5)
H4 H -0.3816(5) 0.4817(2) 0.5174(5)
H5 H -0.2420(3) 0.5482(2) 0.4354(4)
H6 H -0.3549(3) 0.6453(2) 0.1160(4)
H7 H -0.4586(3) 0.7099(2) -0.0726(5)
H8 H -0.3965(3) 0.7254(2) -0.3211(5)
H9 H -0.2305(3) 0.6764(2) -0.3811(4)
H10 H -0.1247(3) 0.6125(2) -0.1911(4)
H11 H -0.1226(3) 0.7061(2) 0.1879(4)
H12 H -0.0223(3) 0.7642(2) 0.3925(5)
H13 H 0.0722(3) 0.7125(2) 0.6125(4)
H14 H 0.0657(3) 0.6018(2) 0.6317(4)
H15 H -0.0346(3) 0.5426(2) 0.4283(4)
H16 H -0.7499(4) 0.6657(3) 0.2105(8)
H17 H -0.7312(4) 0.6560(3) 0.3980(8)
N1B* N 0.0623(2) 0.47585(11) -0.0641(3)
P1B* P 0.15639(6) 0.43048(3) -0.12823(8)
C1B* C 0.2660(3) 0.47820(15) -0.2009(4)
C2B* C 0.3319(3) 0.5161(2) -0.0933(4)
C3B* C 0.4156(3) 0.5549(2) -0.1416(5)
C4B* C 0.4340(4) 0.5554(2) -0.3017(5)
C5B* C 0.3691(4) 0.5176(2) -0.4093(5)
C6B* C 0.2853(3) 0.4782(2) -0.3610(4)
H5B* H 0.2420(3) 0.4518(2) -0.4354(4)
H4B* H 0.3816(5) 0.5183(2) -0.5174(5)
H3B* H 0.4910(4) 0.5816(2) -0.3357(5)
H2B* H 0.4600(3) 0.5809(2) -0.0671(5)
H1B* H 0.3197(3) 0.5156(2) 0.0148(4)
C7B* C 0.2310(3) 0.37838(14) 0.0204(4)
C8B* C 0.3300(3) 0.3485(2) -0.0153(4)
C9B* C 0.3916(3) 0.3100(2) 0.0967(5)
C10B* C 0.3544(3) 0.3008(2) 0.2446(5)
C11B* C 0.2553(3) 0.3299(2) 0.2803(4)
C12B* C 0.1926(3) 0.3683(2) 0.1678(4)
H10B* H 0.1247(3) 0.3875(2) 0.1911(4)
H9B* H 0.2305(3) 0.3236(2) 0.3811(4)
H8B* H 0.3965(3) 0.2746(2) 0.3211(5)
H7B* H 0.4586(3) 0.2901(2) 0.0726(5)
H6B* H 0.3549(3) 0.3547(2) -0.1160(4)
C13B* C 0.0883(3) 0.38159(15) -0.2878(3)
C14B* C 0.0847(3) 0.3151(2) -0.2772(4)
C15B* C 0.0249(3) 0.2808(2) -0.3989(5)
C16B* C -0.0313(3) 0.3116(2) -0.5305(4)
C17B* C -0.0277(3) 0.3773(2) -0.5419(4)
C18B* C 0.0320(3) 0.4125(2) -0.4208(4)
H15B* H 0.0346(3) 0.4574(2) -0.4283(4)
H14B* H -0.0657(3) 0.3982(2) -0.6317(4)
H13B* H -0.0722(3) 0.2875(2) -0.6125(4)
H12B* H 0.0223(3) 0.2358(2) -0.3925(5)
H11B* H 0.1226(3) 0.2939(2) -0.1879(4)
B1B* B -0.0640(3) 0.4671(2) -0.0496(4)
Cl1B* Cl -0.16270(6) 0.47723(4) -0.24092(8)
Cl2B* Cl -0.10235(6) 0.38743(3) 0.03369(9)

loop_
_atom_type_symbol
_atom_type_radius_bond
C 0.68
H 0.23
B 0.83
Cl 0.99
N 0.68
P 1.05
